data_4069761
loop_
_publ_author_name
'Bonnier, Catherine'
'Piers, Warren E.'
'Al-Sheikh Ali, Adeeb'
'Thompson, Alison'
'Parvez, Masood'

_publ_section_title
;
 Perfluoroaryl-Substituted Boron Dipyrrinato Complexes
;
_journal_issue 16
_journal_name_full Organometallics
_journal_page_first 4845
_journal_paper_doi 10.1021/om900402e
_journal_volume 28
_journal_year 2009
_chemical_formula_sum 'C30 H25 B F8 N2'
_chemical_formula_weight 576.33
_chemical_name_systematic
;
 ?
;
_space_group_IT_number 15
_symmetry_cell_setting monoclinic
_symmetry_space_group_name_Hall '-C 2yc'
_symmetry_space_group_name_H-M 'C 1 2/c 1'
_atom_sites_solution_hydrogens geom
_atom_sites_solution_primary direct
_atom_sites_solution_secondary difmap
_cell_angle_alpha 90.00
_cell_angle_beta 104.287(3)
_cell_angle_gamma 90.00
_cell_formula_units_Z 4
_cell_length_a 12.6680(10)
_cell_length_b 26.4960(15)
_cell_length_c 8.1330(6)
_cell_measurement_reflns_used 5370
_cell_measurement_temperature 173(2)
_cell_measurement_theta_max 27.51
_cell_measurement_theta_min 3.08
_cell_volume 2645.4(3)
_computing_cell_refinement 'HKL DENZO (Otwinowski & Minor, 1997)'
_computing_data_collection 'COLLECT (Hooft, 1998)'
_computing_data_reduction 'SCALEPACK (Otwinowski & Minor, 1997)'
_computing_molecular_graphics 'ORTEPII (Johnson, 1976)'
_computing_publication_material 'SHELXL-97 (Sheldrick, 1997)'
_computing_structure_refinement 'SHELXL-97 (Sheldrick, 1997)'
_computing_structure_solution 'SAPI91 (Fan, 1991)'
_diffrn_ambient_temperature 173(2)
_diffrn_measured_fraction_theta_full 0.991
_diffrn_measured_fraction_theta_max 0.991
_diffrn_measurement_device_type 'Nonius KappaCCD'
_diffrn_measurement_method ' \w and \f '
_diffrn_radiation_monochromator graphite
_diffrn_radiation_source 'fine-focus sealed tube'
_diffrn_radiation_type MoK\a
_diffrn_radiation_wavelength 0.71073
_diffrn_reflns_av_R_equivalents 0.0516
_diffrn_reflns_av_sigmaI/netI 0.0875
_diffrn_reflns_limit_h_max 16
_diffrn_reflns_limit_h_min -16
_diffrn_reflns_limit_k_max 34
_diffrn_reflns_limit_k_min -28
_diffrn_reflns_limit_l_max 10
_diffrn_reflns_limit_l_min -10
_diffrn_reflns_number 5370
_diffrn_reflns_theta_full 27.51
_diffrn_reflns_theta_max 27.51
_diffrn_reflns_theta_min 3.08
_exptl_absorpt_coefficient_mu 0.124
_exptl_absorpt_correction_T_max 0.9951
_exptl_absorpt_correction_T_min 0.9733
_exptl_absorpt_correction_type multi-scan
_exptl_absorpt_process_details 'SORTAV: (Blessing, 1997)'
_exptl_crystal_colour yellow
_exptl_crystal_density_diffrn 1.447
_exptl_crystal_density_method 'not measured'
_exptl_crystal_description needle
_exptl_crystal_F_000 1184
_exptl_crystal_size_max 0.22
_exptl_crystal_size_mid 0.06
_exptl_crystal_size_min 0.04
_refine_diff_density_max 0.214
_refine_diff_density_min -0.244
_refine_diff_density_rms 0.053
_refine_ls_extinction_method none
_refine_ls_goodness_of_fit_ref 1.018
_refine_ls_hydrogen_treatment constr
_refine_ls_matrix_type full
_refine_ls_number_parameters 191
_refine_ls_number_reflns 3024
_refine_ls_number_restraints 0
_refine_ls_restrained_S_all 1.018
_refine_ls_R_factor_all 0.1249
_refine_ls_R_factor_gt 0.0545
_refine_ls_shift/su_max 0.000
_refine_ls_shift/su_mean 0.000
_refine_ls_structure_factor_coef Fsqd
_refine_ls_weighting_details 'calc w=1/[\s^2^(Fo^2^)+(0.0700P)^2^] where P=(Fo^2^+2Fc^2^)/3'
_refine_ls_weighting_scheme calc
_refine_ls_wR_factor_gt 0.1157
_refine_ls_wR_factor_ref 0.1450
_reflns_number_gt 1665
_reflns_number_total 3024
_reflns_threshold_expression >2sigma(I)
_cod_data_source_file om900402e_si_007.cif
_cod_data_source_block Compound_I
_cod_depositor_comments
;
The following automatic conversions were performed:

'_symmetry_cell_setting' value 'Monoclinic' changed to 'monoclinic'
according to /home/saulius/struct/CIF-dictionaries/cif_core.dic
dictionary named 'cif_core.dic' version 2.4.2 from
2011-04-26.

'_exptl_absorpt_correction_type' value 'Multi-scan'
changed to 'multi-scan' according to
/home/saulius/struct/CIF-dictionaries/cif_core.dic dictionary named
'cif_core.dic' version 2.4.2 from 2011-04-26.

Automatic conversion script
Id: cif_fix_values 1715 2011-07-08 13:25:40Z adriana 
;
_cod_original_sg_symbol_H-M 'C 2/c'
_cod_database_code 4069761

loop_
_symmetry_equiv_pos_as_xyz
'x, y, z'
'-x, y, -z+1/2'
'x+1/2, y+1/2, z'
'-x+1/2, y+1/2, -z+1/2'
'-x, -y, -z'
'x, -y, z-1/2'
'-x+1/2, -y+1/2, -z'
'x+1/2, -y+1/2, z-1/2'

loop_
_atom_site_label
_atom_site_type_symbol
_atom_site_fract_x
_atom_site_fract_y
_atom_site_fract_z
_atom_site_U_iso_or_equiv
_atom_site_adp_type
_atom_site_occupancy
_atom_site_symmetry_multiplicity
_atom_site_calc_flag
_atom_site_refinement_flags
F1 F 0.09943(11) 0.12755(5) -0.06108(16) 0.0447(4) Uani 1 1 d .
F2 F 0.16239(12) 0.20619(5) -0.22580(17) 0.0491(4) Uani 1 1 d .
F3 F 0.13271(13) 0.30193(5) -0.13051(17) 0.0494(4) Uani 1 1 d .
F4 F 0.04824(12) 0.32086(4) 0.13055(17) 0.0440(4) Uani 1 1 d .
N1 N 0.09643(15) 0.10679(6) 0.3377(2) 0.0269(5) Uani 1 1 d .
C1 C 0.19786(18) 0.12118(8) 0.4228(3) 0.0279(5) Uani 1 1 d .
C2 C 0.26210(18) 0.07829(8) 0.4799(3) 0.0296(5) Uani 1 1 d .
C3 C 0.19788(19) 0.03599(8) 0.4264(3) 0.0304(5) Uani 1 1 d .
C4 C 0.09362(18) 0.05381(8) 0.3364(3) 0.0276(5) Uani 1 1 d .
C5 C 0.0000 0.02808(11) 0.2500 0.0287(7) Uani 1 2 d S
C10 C 0.23514(19) 0.17474(8) 0.4474(3) 0.0327(6) Uani 1 1 d .
H10A H 0.3008 0.1767 0.5409 0.039 Uiso 1 1 calc R
H10B H 0.1775 0.1954 0.4744 0.039 Uiso 1 1 calc R
H10C H 0.2515 0.1873 0.3430 0.039 Uiso 1 1 calc R
C11 C 0.38060(19) 0.07857(9) 0.5701(3) 0.0361(6) Uani 1 1 d .
H11A H 0.3964 0.0494 0.6485 0.043 Uiso 1 1 calc R
H11B H 0.3974 0.1097 0.6387 0.043 Uiso 1 1 calc R
C12 C 0.4536(2) 0.07590(10) 0.4460(4) 0.0507(7) Uani 1 1 d .
H12A H 0.5301 0.0785 0.5088 0.061 Uiso 1 1 calc R
H12B H 0.4357 0.1038 0.3647 0.061 Uiso 1 1 calc R
H12C H 0.4417 0.0437 0.3848 0.061 Uiso 1 1 calc R
C13 C 0.2373(2) -0.01744(8) 0.4622(3) 0.0444(7) Uani 1 1 d .
H13A H 0.2336 -0.0350 0.3549 0.053 Uiso 1 1 calc R
H13B H 0.1912 -0.0349 0.5247 0.053 Uiso 1 1 calc R
H13C H 0.3128 -0.0172 0.5304 0.053 Uiso 1 1 calc R
C14 C 0.0000 -0.02880(12) 0.2500 0.0562(12) Uani 1 2 d S
H14A H -0.0022 -0.0411 0.1356 0.084 Uiso 0.50 1 calc PR
H14B H -0.0641 -0.0411 0.2850 0.084 Uiso 0.50 1 calc PR
H14C H 0.0662 -0.0411 0.3294 0.084 Uiso 0.50 1 calc PR
C19 C 0.03692(17) 0.18226(7) 0.1235(3) 0.0262(5) Uani 1 1 d .
C20 C 0.08276(19) 0.17496(8) -0.0097(3) 0.0299(6) Uani 1 1 d .
C21 C 0.11561(19) 0.21451(9) -0.0959(3) 0.0337(6) Uani 1 1 d .
C22 C 0.10114(19) 0.26295(8) -0.0480(3) 0.0324(6) Uani 1 1 d .
C23 C 0.05621(18) 0.27210(8) 0.0882(3) 0.0302(6) Uani 1 1 d .
C24 C 0.02308(17) 0.23274(7) 0.1746(2) 0.0253(5) Uani 1 1 d .
B1 B 0.0000 0.14190(13) 0.2500 0.0266(8) Uani 1 2 d S

loop_
_atom_site_aniso_label
_atom_site_aniso_U_11
_atom_site_aniso_U_22
_atom_site_aniso_U_33
_atom_site_aniso_U_23
_atom_site_aniso_U_13
_atom_site_aniso_U_12
F1 0.0554(10) 0.0363(8) 0.0489(9) -0.0147(6) 0.0253(8) -0.0022(7)
F2 0.0549(10) 0.0630(10) 0.0387(8) -0.0049(7) 0.0291(7) -0.0054(7)
F3 0.0597(11) 0.0451(9) 0.0512(9) 0.0141(6) 0.0288(8) -0.0047(7)
F4 0.0599(10) 0.0239(7) 0.0551(9) 0.0036(6) 0.0274(8) 0.0010(6)
N1 0.0283(11) 0.0229(10) 0.0301(10) -0.0006(8) 0.0083(8) -0.0002(8)
C1 0.0242(14) 0.0321(13) 0.0275(12) -0.0036(9) 0.0064(10) -0.0026(10)
C2 0.0286(14) 0.0320(13) 0.0279(12) -0.0003(10) 0.0064(10) 0.0029(10)
C3 0.0322(14) 0.0288(12) 0.0304(12) 0.0022(9) 0.0081(10) 0.0034(11)
C4 0.0272(13) 0.0260(12) 0.0303(12) 0.0010(9) 0.0083(10) 0.0011(10)
C5 0.0271(19) 0.0259(16) 0.0342(17) 0.000 0.0097(15) 0.000
C10 0.0300(14) 0.0344(13) 0.0336(13) -0.0015(10) 0.0080(11) -0.0022(10)
C11 0.0284(15) 0.0384(14) 0.0386(14) -0.0011(10) 0.0027(11) 0.0001(11)
C12 0.0315(16) 0.0587(17) 0.0618(18) -0.0114(14) 0.0113(14) 0.0020(12)
C13 0.0346(16) 0.0372(15) 0.0574(17) 0.0026(12) 0.0034(13) 0.0065(11)
C14 0.039(2) 0.0290(19) 0.088(3) 0.000 -0.007(2) 0.000
C19 0.0242(13) 0.0270(12) 0.0263(12) -0.0029(9) 0.0041(10) -0.0001(10)
C20 0.0292(14) 0.0311(13) 0.0298(12) -0.0078(10) 0.0080(10) 0.0000(10)
C21 0.0335(15) 0.0472(15) 0.0243(12) -0.0013(10) 0.0146(11) -0.0049(11)
C22 0.0326(15) 0.0354(13) 0.0311(13) 0.0073(10) 0.0114(11) -0.0053(11)
C23 0.0333(14) 0.0250(12) 0.0329(13) -0.0004(9) 0.0095(11) -0.0006(10)
C24 0.0257(13) 0.0266(11) 0.0243(11) 0.0011(9) 0.0073(9) -0.0001(10)
B1 0.026(2) 0.0274(18) 0.0268(18) 0.000 0.0067(16) 0.000

loop_
_atom_type_symbol
_atom_type_description
_atom_type_scat_dispersion_real
_atom_type_scat_dispersion_imag
_atom_type_scat_source
C C 0.0033 0.0016 'International Tables Vol C Tables 4.2.6.8 and 6.1.1.4'
H H 0.0000 0.0000 'International Tables Vol C Tables 4.2.6.8 and 6.1.1.4'
N N 0.0061 0.0033 'International Tables Vol C Tables 4.2.6.8 and 6.1.1.4'
F F 0.0171 0.0103 'International Tables Vol C Tables 4.2.6.8 and 6.1.1.4'
B B 0.0013 0.0007 'International Tables Vol C Tables 4.2.6.8 and 6.1.1.4'

loop_
_geom_angle_atom_site_label_1
_geom_angle_atom_site_label_2
_geom_angle_atom_site_label_3
_geom_angle
_geom_angle_site_symmetry_1
_geom_angle_site_symmetry_3
C1 N1 C4 107.72(17) . .
C1 N1 B1 127.03(18) . .
C4 N1 B1 125.22(18) . .
N1 C1 C2 109.83(18) . .
N1 C1 C10 124.36(19) . .
C2 C1 C10 125.8(2) . .
C3 C2 C1 107.5(2) . .
C3 C2 C11 126.5(2) . .
C1 C2 C11 125.8(2) . .
C2 C3 C4 106.90(19) . .
C2 C3 C13 123.8(2) . .
C4 C3 C13 129.3(2) . .
C5 C4 N1 120.5(2) . .
C5 C4 C3 131.4(2) . .
N1 C4 C3 108.01(18) . .
C4 C5 C4 121.6(3) . 2
C4 C5 C14 119.19(14) . .
C4 C5 C14 119.19(14) 2 .
C1 C10 H10A 109.5 . .
C1 C10 H10B 109.5 . .
H10A C10 H10B 109.5 . .
C1 C10 H10C 109.5 . .
H10A C10 H10C 109.5 . .
H10B C10 H10C 109.5 . .
C2 C11 C12 111.81(19) . .
C2 C11 H11A 109.3 . .
C12 C11 H11A 109.3 . .
C2 C11 H11B 109.3 . .
C12 C11 H11B 109.3 . .
H11A C11 H11B 107.9 . .
C11 C12 H12A 109.5 . .
C11 C12 H12B 109.5 . .
H12A C12 H12B 109.5 . .
C11 C12 H12C 109.5 . .
H12A C12 H12C 109.5 . .
H12B C12 H12C 109.5 . .
C3 C13 H13A 109.5 . .
C3 C13 H13B 109.5 . .
H13A C13 H13B 109.5 . .
C3 C13 H13C 109.5 . .
H13A C13 H13C 109.5 . .
H13B C13 H13C 109.5 . .
C5 C14 H14A 109.5 . .
C5 C14 H14B 109.5 . .
H14A C14 H14B 109.5 . .
C5 C14 H14C 109.5 . .
H14A C14 H14C 109.5 . .
H14B C14 H14C 109.5 . .
C20 C19 C24 118.19(19) . .
C20 C19 B1 130.77(19) . .
C24 C19 B1 110.90(18) . .
F1 C20 C19 120.36(19) . .
F1 C20 C21 117.2(2) . .
C19 C20 C21 122.5(2) . .
F2 C21 C22 119.5(2) . .
F2 C21 C20 121.2(2) . .
C22 C21 C20 119.3(2) . .
F3 C22 C21 120.1(2) . .
F3 C22 C23 119.7(2) . .
C21 C22 C23 120.2(2) . .
F4 C23 C24 122.9(2) . .
F4 C23 C22 116.34(19) . .
C24 C23 C22 120.8(2) . .
C23 C24 C19 119.1(2) . .
C23 C24 C24 130.76(13) . 2
C19 C24 C24 110.08(12) . 2
N1 B1 N1 106.8(2) 2 .
N1 B1 C19 114.60(9) 2 .
N1 B1 C19 111.43(10) . .
N1 B1 C19 111.43(10) 2 2
N1 B1 C19 114.60(9) . 2
C19 B1 C19 98.0(2) . 2

loop_
_geom_bond_atom_site_label_1
_geom_bond_atom_site_label_2
_geom_bond_distance
_geom_bond_site_symmetry_2
F1 C20 1.357(2) .
F2 C21 1.351(3) .
F3 C22 1.345(2) .
F4 C23 1.347(2) .
N1 C1 1.355(3) .
N1 C4 1.404(3) .
N1 B1 1.561(3) .
C1 C2 1.408(3) .
C1 C10 1.493(3) .
C2 C3 1.390(3) .
C2 C11 1.499(3) .
C3 C4 1.423(3) .
C3 C13 1.506(3) .
C4 C5 1.398(3) .
C5 C4 1.398(3) 2
C5 C14 1.507(4) .
C10 H10A 0.9800 .
C10 H10B 0.9800 .
C10 H10C 0.9800 .
C11 C12 1.530(3) .
C11 H11A 0.9900 .
C11 H11B 0.9900 .
C12 H12A 0.9800 .
C12 H12B 0.9800 .
C12 H12C 0.9800 .
C13 H13A 0.9800 .
C13 H13B 0.9800 .
C13 H13C 0.9800 .
C14 H14A 0.9800 .
C14 H14B 0.9800 .
C14 H14C 0.9800 .
C19 C20 1.363(3) .
C19 C24 1.424(3) .
C19 B1 1.631(3) .
C20 C21 1.381(3) .
C21 C22 1.367(3) .
C22 C23 1.386(3) .
C23 C24 1.379(3) .
C24 C24 1.484(4) 2
B1 N1 1.561(3) 2
B1 C19 1.631(3) 2

loop_
_geom_torsion_atom_site_label_1
_geom_torsion_atom_site_label_2
_geom_torsion_atom_site_label_3
_geom_torsion_atom_site_label_4
_geom_torsion
_geom_torsion_site_symmetry_4
C4 N1 C1 C2 -0.7(2) .
B1 N1 C1 C2 -178.62(15) .
C4 N1 C1 C10 177.93(19) .
B1 N1 C1 C10 0.0(3) .
N1 C1 C2 C3 0.6(2) .
C10 C1 C2 C3 -178.1(2) .
N1 C1 C2 C11 176.3(2) .
C10 C1 C2 C11 -2.3(3) .
C1 C2 C3 C4 -0.2(2) .
C11 C2 C3 C4 -175.9(2) .
C1 C2 C3 C13 179.9(2) .
C11 C2 C3 C13 4.2(4) .
C1 N1 C4 C5 -176.98(17) .
B1 N1 C4 C5 1.0(3) .
C1 N1 C4 C3 0.6(2) .
B1 N1 C4 C3 178.54(15) .
C2 C3 C4 C5 176.97(19) .
C13 C3 C4 C5 -3.1(4) .
C2 C3 C4 N1 -0.3(2) .
C13 C3 C4 N1 179.7(2) .
N1 C4 C5 C4 -0.47(13) 2
C3 C4 C5 C4 -177.4(3) 2
N1 C4 C5 C14 179.53(13) .
C3 C4 C5 C14 2.6(3) .
C3 C2 C11 C12 85.2(3) .
C1 C2 C11 C12 -89.7(3) .
C24 C19 C20 F1 178.81(17) .
B1 C19 C20 F1 3.5(3) .
C24 C19 C20 C21 -0.2(3) .
B1 C19 C20 C21 -175.43(18) .
F1 C20 C21 F2 0.0(3) .
C19 C20 C21 F2 178.9(2) .
F1 C20 C21 C22 -179.6(2) .
C19 C20 C21 C22 -0.6(3) .
F2 C21 C22 F3 0.4(3) .
C20 C21 C22 F3 180.0(2) .
F2 C21 C22 C23 -178.1(2) .
C20 C21 C22 C23 1.4(3) .
F3 C22 C23 F4 -0.7(3) .
C21 C22 C23 F4 177.80(19) .
F3 C22 C23 C24 179.90(19) .
C21 C22 C23 C24 -1.6(3) .
F4 C23 C24 C19 -178.52(18) .
C22 C23 C24 C19 0.8(3) .
F4 C23 C24 C24 -1.7(4) 2
C22 C23 C24 C24 177.7(3) 2
C20 C19 C24 C23 0.0(3) .
B1 C19 C24 C23 176.22(17) .
C20 C19 C24 C24 -177.4(2) 2
B1 C19 C24 C24 -1.2(3) 2
C1 N1 B1 N1 177.1(2) 2
C4 N1 B1 N1 -0.48(14) 2
C1 N1 B1 C19 51.2(2) .
C4 N1 B1 C19 -126.4(2) .
C1 N1 B1 C19 -59.0(2) 2
C4 N1 B1 C19 123.5(2) 2
C20 C19 B1 N1 -65.9(3) 2
C24 C19 B1 N1 118.5(2) 2
C20 C19 B1 N1 55.5(3) .
C24 C19 B1 N1 -119.99(19) .
C20 C19 B1 C19 176.0(3) 2
C24 C19 B1 C19 0.48(10) 2
